data_2208744
loop_
_publ_author_name
'Vratislav Langer'
'\/Lubom\'ir Smr\<cok'
'Miroslav Bo\<ca'

_publ_section_title
;
 Dipotassium heptafluorotantalate(V), \b-K~2~TaF~7~, at 509 K
;
_journal_coeditor_code WM2004
_journal_issue 4
_journal_name_full 'Acta Crystallographica Section E'
_journal_page_first i91
_journal_page_last i93
_journal_paper_doi 10.1107/S1600536806009147
_journal_volume 62
_journal_year 2006
_chemical_formula_iupac 'K2 Ta F7'
_chemical_formula_structural 'K2 Ta F7'
_chemical_formula_sum 'F7 K2 Ta'
_chemical_formula_weight 392.15
_chemical_name_systematic 'Dipotassium heptafluorotantalate(V)'
_space_group_IT_number 62
_symmetry_cell_setting orthorhombic
_symmetry_space_group_name_Hall '-P 2ac 2n'
_symmetry_space_group_name_H-M 'P n m a'
_atom_sites_solution_primary direct
_atom_sites_solution_secondary difmap
_audit_creation_method SHELXL-97
_cell_angle_alpha 90.00
_cell_angle_beta 90.00
_cell_angle_gamma 90.00
_cell_formula_units_Z 4
_cell_length_a 9.8155(15)
_cell_length_b 5.8212(8)
_cell_length_c 12.0041(18)
_cell_measurement_reflns_used 801
_cell_measurement_temperature 509(2)
_cell_measurement_theta_max 28.32
_cell_measurement_theta_min 2.68
_cell_volume 685.89(17)
_computing_cell_refinement 'SAINT (Siemens, 1995)'
_computing_data_collection 'SMART (Siemens, 1995)'
_computing_data_reduction SAINT
_computing_molecular_graphics 'DIAMOND (Brandenburg, 2000)'
_computing_publication_material 'PLATON (Spek, 2003)'
_computing_structure_refinement SHELXTL
_computing_structure_solution 'SHELXTL (Bruker, 2001)'
_diffrn_ambient_temperature 509(2)
_diffrn_measured_fraction_theta_full 0.873
_diffrn_measured_fraction_theta_max 0.825
_diffrn_measurement_device_type 'Siemens SMART CCD'
_diffrn_measurement_method \w
_diffrn_radiation_monochromator graphite
_diffrn_radiation_source 'fine-focus sealed tube'
_diffrn_radiation_type MoK\a
_diffrn_radiation_wavelength 0.71073
_diffrn_reflns_av_R_equivalents 0.0617
_diffrn_reflns_av_sigmaI/netI 0.0643
_diffrn_reflns_limit_h_max 5
_diffrn_reflns_limit_h_min -13
_diffrn_reflns_limit_k_max 5
_diffrn_reflns_limit_k_min -4
_diffrn_reflns_limit_l_max 16
_diffrn_reflns_limit_l_min -14
_diffrn_reflns_number 2231
_diffrn_reflns_theta_full 25.00
_diffrn_reflns_theta_max 28.32
_diffrn_reflns_theta_min 2.68
_diffrn_standards_decay_% 0
_diffrn_standards_number 0
_exptl_absorpt_coefficient_mu 17.298
_exptl_absorpt_correction_T_max 0.0854
_exptl_absorpt_correction_T_min 0.0248
_exptl_absorpt_correction_type multi-scan
_exptl_absorpt_process_details '(SADABS; Sheldrick, 2002)'
_exptl_crystal_colour colorless
_exptl_crystal_density_diffrn 3.798
_exptl_crystal_density_method 'not measured'
_exptl_crystal_description rod
_exptl_crystal_F_000 696
_exptl_crystal_size_max 0.82
_exptl_crystal_size_mid 0.28
_exptl_crystal_size_min 0.28
_refine_diff_density_max 1.478
_refine_diff_density_min -2.419
_refine_ls_extinction_method none
_refine_ls_goodness_of_fit_ref 1.032
_refine_ls_matrix_type full
_refine_ls_number_parameters 34
_refine_ls_number_reflns 771
_refine_ls_number_restraints 0
_refine_ls_restrained_S_all 1.032
_refine_ls_R_factor_all 0.1218
_refine_ls_R_factor_gt 0.0711
_refine_ls_shift/su_max 0.000
_refine_ls_shift/su_mean 0.000
_refine_ls_structure_factor_coef Fsqd
_refine_ls_weighting_details 'w=1/[\s^2^(Fo^2^)+(0.1230P)^2^+12.4367P] where P=(Fo^2^+2Fc^2^)/3'
_refine_ls_weighting_scheme calc
_refine_ls_wR_factor_gt 0.1871
_refine_ls_wR_factor_ref 0.2204
_reflns_number_gt 443
_reflns_number_total 771
_reflns_threshold_expression I>2\s(I)
_cod_data_source_file wm2004.cif
_cod_data_source_block I
_cod_database_code 2208744
_cod_database_fobs_code 2208744

loop_
_symmetry_equiv_pos_as_xyz
'x, y, z'
'-x+1/2, -y, z+1/2'
'-x, y+1/2, -z'
'x+1/2, -y+1/2, -z+1/2'
'-x, -y, -z'
'x-1/2, y, -z-1/2'
'x, -y-1/2, z'
'-x-1/2, y-1/2, z-1/2'

loop_
_atom_site_type_symbol
_atom_site_label
_atom_site_fract_x
_atom_site_fract_y
_atom_site_fract_z
_atom_site_U_iso_or_equiv
_atom_site_adp_type
_atom_site_calc_flag
_atom_site_refinement_flags
_atom_site_occupancy
Ta Ta 0.24967(14) 0.2500 0.13166(7) 0.0307(5) Uani d S 1
K K1 0.1389(8) -0.2500 -0.0586(6) 0.049(2) Uani d S 1
K K2 0.4484(10) 0.2500 -0.1716(8) 0.071(3) Uani d S 1
F F1 0.344(2) 0.032(4) 0.0459(18) 0.123(7) Uiso d . 1
F F2 0.0992(18) 0.028(3) 0.1227(11) 0.084(6) Uiso d . 1
F F3 0.294(3) 0.025(6) 0.245(2) 0.162(10) Uiso d . 1
F F4 0.185(5) 0.2500 -0.022(4) 0.173(15) Uiso d S 1

loop_
_atom_site_aniso_label
_atom_site_aniso_U_11
_atom_site_aniso_U_22
_atom_site_aniso_U_33
_atom_site_aniso_U_12
_atom_site_aniso_U_13
_atom_site_aniso_U_23
Ta 0.0494(7) 0.0224(12) 0.0203(6) 0.000 -0.0049(6) 0.000
K1 0.068(5) 0.046(6) 0.033(3) 0.000 -0.002(3) 0.000
K2 0.086(7) 0.063(7) 0.063(5) 0.000 -0.004(5) 0.000

loop_
_atom_type_symbol
_atom_type_description
_atom_type_scat_dispersion_real
_atom_type_scat_dispersion_imag
_atom_type_scat_source
F F 0.0171 0.0103 'International Tables Vol C Tables 4.2.6.8 and 6.1.1.4'
K K 0.2009 0.2494 'International Tables Vol C Tables 4.2.6.8 and 6.1.1.4'
Ta Ta -0.7052 6.5227 'International Tables Vol C Tables 4.2.6.8 and 6.1.1.4'

loop_
_geom_angle_atom_site_label_1
_geom_angle_atom_site_label_2
_geom_angle_atom_site_label_3
_geom_angle_site_symmetry_1
_geom_angle_site_symmetry_3
_geom_angle
F4 Ta F1 . . 69.0(11)
F4 Ta F1 . 7_565 69.0(11)
F1 Ta F1 . 7_565 85.1(14)
F4 Ta F3 . 7_565 137.4(10)
F1 Ta F3 . 7_565 137.1(11)
F1 Ta F3 7_565 7_565 79.4(11)
F4 Ta F3 . . 137.4(10)
F1 Ta F3 . . 79.4(11)
F1 Ta F3 7_565 . 137.1(11)
F3 Ta F3 7_565 . 85.2(19)
F4 Ta F2 . . 72.7(11)
F1 Ta F2 . . 83.9(9)
F1 Ta F2 7_565 . 141.6(8)
F3 Ta F2 7_565 . 130.7(10)
F3 Ta F2 . . 76.2(10)
F4 Ta F2 . 7_565 72.7(10)
F1 Ta F2 . 7_565 141.6(8)
F1 Ta F2 7_565 7_565 83.9(9)
F3 Ta F2 7_565 7_565 76.2(10)
F3 Ta F2 . 7_565 130.7(10)
F2 Ta F2 . 7_565 82.2(11)
F4 Ta K1 . . 49.33(16)
F1 Ta K1 . . 45.8(7)
F1 Ta K1 7_565 . 108.9(7)
F3 Ta K1 7_565 . 171.7(10)
F3 Ta K1 . . 88.1(10)
F2 Ta K1 . . 42.2(5)
F2 Ta K1 7_565 . 104.6(5)
F4 Ta K1 . 1_565 49.33(16)
F1 Ta K1 . 1_565 108.9(7)
F1 Ta K1 7_565 1_565 45.8(7)
F3 Ta K1 7_565 1_565 88.1(10)
F3 Ta K1 . 1_565 171.7(10)
F2 Ta K1 . 1_565 104.6(5)
F2 Ta K1 7_565 1_565 42.2(5)
K1 Ta K1 . 1_565 98.03(16)
F4 Ta K1 . 2 177.4(14)
F1 Ta K1 . 2 112.8(7)
F1 Ta K1 7_565 2 112.8(7)
F3 Ta K1 7_565 2 42.6(10)
F3 Ta K1 . 2 42.6(10)
F2 Ta K1 . 2 105.3(4)
F2 Ta K1 7_565 2 105.3(4)
K1 Ta K1 . 2 130.37(9)
K1 Ta K1 1_565 2 130.37(9)
F4 Ta K1 . 5 58.0(13)
F1 Ta K1 . 5 110.8(6)
F1 Ta K1 7_565 5 110.8(6)
F3 Ta K1 7_565 5 112.1(8)
F3 Ta K1 . 5 112.1(8)
F2 Ta K1 . 5 41.9(5)
F2 Ta K1 7_565 5 41.9(5)
K1 Ta K1 . 5 65.95(14)
K1 Ta K1 1_565 5 65.95(14)
K1 Ta K1 2 5 119.34(15)
F4 Ta K2 . . 47.2(14)
F1 Ta K2 . . 44.3(7)
F1 Ta K2 7_565 . 44.3(7)
F3 Ta K2 7_565 . 120.8(9)
F3 Ta K2 . . 120.8(9)
F2 Ta K2 . . 107.9(4)
F2 Ta K2 7_565 . 107.9(4)
K1 Ta K2 . . 67.11(13)
K1 Ta K2 1_565 . 67.11(13)
K1 Ta K2 2 . 135.44(17)
K1 Ta K2 5 . 105.22(17)
F2 K1 F2 7 . 72.4(8)
F2 K1 F2 7 3_545 80.0(5)
F2 K1 F2 . 3_545 112.0(4)
F2 K1 F2 7 5 112.0(4)
F2 K1 F2 . 5 80.0(5)
F2 K1 F2 3_545 5 55.4(8)
F2 K1 F3 7 8_655 115.5(8)
F2 K1 F3 . 8_655 170.7(8)
F2 K1 F3 3_545 8_655 75.2(7)
F2 K1 F3 5 8_655 100.5(7)
F2 K1 F3 7 2_554 170.7(8)
F2 K1 F3 . 2_554 115.5(8)
F2 K1 F3 3_545 2_554 100.5(7)
F2 K1 F3 5 2_554 75.2(7)
F3 K1 F3 8_655 2_554 56.2(14)
F2 K1 F1 7 . 95.2(7)
F2 K1 F1 . . 54.4(6)
F2 K1 F1 3_545 . 166.3(6)
F2 K1 F1 5 . 116.2(5)
F3 K1 F1 8_655 . 118.2(8)
F3 K1 F1 2_554 . 86.3(8)
F2 K1 F1 7 7 54.4(6)
F2 K1 F1 . 7 95.2(7)
F2 K1 F1 3_545 7 116.2(5)
F2 K1 F1 5 7 166.3(6)
F3 K1 F1 8_655 7 86.3(8)
F3 K1 F1 2_554 7 118.2(8)
F1 K1 F1 . 7 69.5(9)
F2 K1 F4 7 1_545 47.6(10)
F2 K1 F4 . 1_545 118.7(10)
F2 K1 F4 3_545 1_545 73.4(10)
F2 K1 F4 5 1_545 128.6(10)
F3 K1 F4 8_655 1_545 68.3(11)
F3 K1 F4 2_554 1_545 123.4(12)
F1 K1 F4 . 1_545 112.7(10)
F1 K1 F4 7 1_545 43.3(10)
F2 K1 F4 7 . 118.7(10)
F2 K1 F4 . . 47.6(10)
F2 K1 F4 3_545 . 128.6(10)
F2 K1 F4 5 . 73.4(10)
F3 K1 F4 8_655 . 123.4(12)
F3 K1 F4 2_554 . 68.3(11)
F1 K1 F4 . . 43.3(10)
F1 K1 F4 7 . 112.7(10)
F4 K1 F4 1_545 . 155.4(18)
F2 K1 Ta 7 1_545 28.8(4)
F2 K1 Ta . 1_545 90.9(4)
F2 K1 Ta 3_545 1_545 92.9(4)
F2 K1 Ta 5 1_545 138.8(4)
F3 K1 Ta 8_655 1_545 94.6(7)
F3 K1 Ta 2_554 1_545 142.4(7)
F1 K1 Ta . 1_545 88.6(5)
F1 K1 Ta 7 1_545 27.8(4)
F4 K1 Ta 1_545 1_545 29.7(9)
F4 K1 Ta . 1_545 127.3(9)
F2 K1 Ta 7 . 90.9(4)
F2 K1 Ta . . 28.8(4)
F2 K1 Ta 3_545 . 138.8(4)
F2 K1 Ta 5 . 92.9(4)
F3 K1 Ta 8_655 . 142.4(7)
F3 K1 Ta 2_554 . 94.6(7)
F1 K1 Ta . . 27.8(4)
F1 K1 Ta 7 . 88.6(5)
F4 K1 Ta 1_545 . 127.3(9)
F4 K1 Ta . . 29.7(9)
Ta K1 Ta 1_545 . 98.03(16)
F2 K2 F2 2_554 8_665 65.6(7)
F2 K2 F1 2_554 3_655 144.3(6)
F2 K2 F1 8_665 3_655 102.9(6)
F2 K2 F1 2_554 5_655 102.9(6)
F2 K2 F1 8_665 5_655 144.3(6)
F1 K2 F1 3_655 5_655 65.7(9)
F2 K2 F3 2_554 3_655 99.9(7)
F2 K2 F3 8_665 3_655 67.4(7)
F1 K2 F3 3_655 3_655 46.7(7)
F1 K2 F3 5_655 3_655 82.6(8)
F2 K2 F3 2_554 5_655 67.4(7)
F2 K2 F3 8_665 5_655 99.9(7)
F1 K2 F3 3_655 5_655 82.6(8)
F1 K2 F3 5_655 5_655 46.7(7)
F3 K2 F3 3_655 5_655 61.7(12)
F2 K2 F4 2_554 . 110.1(8)
F2 K2 F4 8_665 . 110.1(8)
F1 K2 F4 3_655 . 105.6(8)
F1 K2 F4 5_655 . 105.6(8)
F3 K2 F4 3_655 . 145.7(7)
F3 K2 F4 5_655 . 145.7(7)
F2 K2 F3 2_554 2_554 47.1(7)
F2 K2 F3 8_665 2_554 83.7(7)
F1 K2 F3 3_655 2_554 168.5(8)
F1 K2 F3 5_655 2_554 114.1(8)
F3 K2 F3 3_655 2_554 144.3(4)
F3 K2 F3 5_655 2_554 105.8(9)
F4 K2 F3 . 2_554 63.0(9)
F2 K2 F3 2_554 8_665 83.7(7)
F2 K2 F3 8_665 8_665 47.1(7)
F1 K2 F3 3_655 8_665 114.1(8)
F1 K2 F3 5_655 8_665 168.5(8)
F3 K2 F3 3_655 8_665 105.8(9)
F3 K2 F3 5_655 8_665 144.3(4)
F4 K2 F3 . 8_665 63.0(9)
F3 K2 F3 2_554 8_665 63.6(13)
F2 K2 F1 2_554 7_565 150.6(6)
F2 K2 F1 8_665 7_565 115.1(5)
F1 K2 F1 3_655 7_565 65.1(6)
F1 K2 F1 5_655 7_565 91.5(5)
F3 K2 F1 3_655 7_565 107.3(7)
F3 K2 F1 5_655 7_565 136.1(7)
F4 K2 F1 . 7_565 40.7(8)
F3 K2 F1 2_554 7_565 103.6(7)
F3 K2 F1 8_665 7_565 78.6(7)
F2 K2 F1 2_554 . 115.1(5)
F2 K2 F1 8_665 . 150.6(6)
F1 K2 F1 3_655 . 91.5(5)
F1 K2 F1 5_655 . 65.1(6)
F3 K2 F1 3_655 . 136.1(7)
F3 K2 F1 5_655 . 107.3(7)
F4 K2 F1 . . 40.7(8)
F3 K2 F1 2_554 . 78.6(7)
F3 K2 F1 8_665 . 103.6(7)
F1 K2 F1 7_565 . 48.7(9)
F2 K2 Ta 2_554 . 130.9(4)
F2 K2 Ta 8_665 . 130.9(4)
F1 K2 Ta 3_655 . 83.0(4)
F1 K2 Ta 5_655 . 83.0(4)
F3 K2 Ta 3_655 . 129.1(6)
F3 K2 Ta 5_655 . 129.1(6)
F4 K2 Ta . . 27.0(8)
F3 K2 Ta 2_554 . 85.5(6)
F3 K2 Ta 8_665 . 85.5(6)
F1 K2 Ta 7_565 . 25.2(4)
F1 K2 Ta . . 25.2(4)
Ta F1 K1 . . 106.4(8)
Ta F1 K2 . 5_655 115.1(9)
K1 F1 K2 . 5_655 112.3(8)
Ta F1 K2 . . 110.5(10)
K1 F1 K2 . . 95.7(6)
K2 F1 K2 5_655 . 114.9(6)
Ta F2 K1 . . 108.9(7)
Ta F2 K1 . 5 110.0(8)
K1 F2 K1 . 5 100.0(5)
Ta F2 K2 . 2 115.4(6)
K1 F2 K2 . 2 111.0(6)
K1 F2 K2 5 2 110.4(6)
Ta F3 K1 . 2 109.2(15)
Ta F3 K2 . 5_655 109.4(11)
K1 F3 K2 2 5_655 106.8(9)
Ta F3 K2 . 2 114.3(12)
K1 F3 K2 2 2 98.8(9)
K2 F3 K2 5_655 2 117.2(12)
Ta F4 K1 . 1_565 101.0(9)
Ta F4 K1 . . 101.0(9)
K1 F4 K1 1_565 . 155.4(18)
Ta F4 K2 . . 105.9(18)
K1 F4 K2 1_565 . 92.3(9)
K1 F4 K2 . . 92.3(9)

loop_
_geom_bond_atom_site_label_1
_geom_bond_atom_site_label_2
_geom_bond_site_symmetry_2
_geom_bond_distance
_geom_bond_publ_flag
Ta F4 . 1.95(5) y
Ta F1 . 1.88(2) y
Ta F1 7_565 1.88(2) y
Ta F3 7_565 1.94(3) y
Ta F3 . 1.94(3) y
Ta F2 . 1.965(19) y
Ta F2 7_565 1.965(19) y
Ta K1 . 3.856(5) ?
Ta K1 1_565 3.856(5) ?
Ta K1 2 3.876(7) ?
Ta K1 5 3.914(8) ?
Ta K2 . 4.130(9) ?
K1 F2 7 2.740(17) y
K1 F2 . 2.740(17) y
K1 F2 3_545 2.779(19) y
K1 F2 5 2.779(19) y
K1 F3 8_655 2.78(3) y
K1 F3 2_554 2.78(3) y
K1 F1 . 2.88(2) y
K1 F1 7 2.88(2) y
K1 F4 1_545 2.979(10) y
K1 F4 . 2.979(10) y
K1 Ta 1_545 3.856(5) ?
K2 F2 2_554 2.989(17) y
K2 F2 8_665 2.989(17) y
K2 F1 3_655 3.02(2) y
K2 F1 5_655 3.02(2) y
K2 F3 3_655 3.12(3) y
K2 F3 5_655 3.12(3) y
K2 F4 . 3.15(5) y
K2 F3 2_554 3.04(3) y
K2 F3 8_665 3.04(3) y
K2 F1 7_565 3.08(2) y
K2 F1 . 3.08(2) y
F1 K2 5_655 3.02(2) ?
F2 K1 5 2.779(19) ?
F2 K2 2 2.989(17) ?
F3 K1 2 2.78(3) ?
F3 K2 5_655 3.12(3) ?
F3 K2 2 3.04(3) ?
F4 K1 1_565 2.979(10) ?
